data_2234872
loop_
_publ_author_name
'Li, Qing-yu'
'Guo, Rui'
'Xu, Zhi-hong'

_publ_section_title
;
 3',6'-Bis(ethylamino)-2',7'-dimethyl-2-{2-(<i>E</i>)-[(thiophen-2-yl)methylideneamino]ethyl}spiro[isoindoline-1,9'-xanthen]-3-one
 methanol monosolvate
;
_journal_coeditor_code ZJ2071
_journal_issue 5
_journal_name_full 'Acta Crystallographica Section E'
_journal_page_first o1556
_journal_paper_doi 10.1107/S1600536812018181
_journal_volume 68
_journal_year 2012
_chemical_formula_iupac 'C33 H34 N4 O2 S, C1 H4 O'
_chemical_formula_moiety 'C33 H34 N4 O2 S, C1 H4 O'
_chemical_formula_sum 'C34 H38 N4 O3 S'
_chemical_formula_weight 582.74
_chemical_name_systematic
;
3',6'-Bis(ethylamino)-2',7'-dimethyl-2-{2-(<i>E</i>)-[(thiophen-2-
yl)methylideneamino]ethyl}spiro[isoindoline-1,9'-xanthen]-3-one
methanol monosolvate
;
_space_group_IT_number 14
_symmetry_cell_setting monoclinic
_symmetry_space_group_name_Hall '-P 2ybc'
_symmetry_space_group_name_H-M 'P 1 21/c 1'
_atom_sites_solution_hydrogens geom
_atom_sites_solution_primary direct
_atom_sites_solution_secondary difmap
_audit_creation_method SHELXL-97
_cell_angle_alpha 90.00
_cell_angle_beta 95.683(4)
_cell_angle_gamma 90.00
_cell_formula_units_Z 4
_cell_length_a 9.287(2)
_cell_length_b 9.493(2)
_cell_length_c 35.754(8)
_cell_measurement_reflns_used 3316
_cell_measurement_temperature 296(2)
_cell_volume 3136.6(12)
_computing_cell_refinement 'SAINT (Bruker, 2005)'
_computing_data_collection 'SMART (Bruker, 2005)'
_computing_data_reduction 'SAINT (Bruker, 2005)'
_computing_molecular_graphics 'SHELXTL (Sheldrick, 2008)'
_computing_publication_material 'SHELXTL (Sheldrick, 2008)'
_computing_structure_refinement 'SHELXL97 (Sheldrick, 2008)'
_computing_structure_solution 'SHELXS97 (Sheldrick, 2008)'
_diffrn_ambient_temperature 296(2)
_diffrn_measured_fraction_theta_full 0.995
_diffrn_measured_fraction_theta_max 0.995
_diffrn_measurement_device_type 'Bruker SMART CCD area-detector'
_diffrn_measurement_method 'phi and omega scans'
_diffrn_radiation_monochromator graphite
_diffrn_radiation_source 'fine-focus sealed tube'
_diffrn_radiation_type MoK\a
_diffrn_radiation_wavelength 0.71073
_diffrn_reflns_av_R_equivalents 0.0350
_diffrn_reflns_av_sigmaI/netI 0.0383
_diffrn_reflns_limit_h_max 11
_diffrn_reflns_limit_h_min -11
_diffrn_reflns_limit_k_max 11
_diffrn_reflns_limit_k_min -11
_diffrn_reflns_limit_l_max 24
_diffrn_reflns_limit_l_min -42
_diffrn_reflns_number 15561
_diffrn_reflns_theta_full 25.20
_diffrn_reflns_theta_max 25.20
_diffrn_reflns_theta_min 2.20
_exptl_absorpt_coefficient_mu 0.143
_exptl_absorpt_correction_T_max 0.9752
_exptl_absorpt_correction_T_min 0.9653
_exptl_absorpt_correction_type multi-scan
_exptl_absorpt_process_details '(SADABS; Bruker, 2005)'
_exptl_crystal_colour colorless
_exptl_crystal_density_diffrn 1.234
_exptl_crystal_density_method 'not measured'
_exptl_crystal_description block
_exptl_crystal_F_000 1240
_exptl_crystal_size_max 0.25
_exptl_crystal_size_mid 0.23
_exptl_crystal_size_min 0.18
_refine_diff_density_max 1.095
_refine_diff_density_min -0.560
_refine_ls_extinction_method none
_refine_ls_goodness_of_fit_ref 1.033
_refine_ls_hydrogen_treatment constr
_refine_ls_matrix_type full
_refine_ls_number_parameters 385
_refine_ls_number_reflns 5610
_refine_ls_number_restraints 35
_refine_ls_restrained_S_all 1.032
_refine_ls_R_factor_all 0.1117
_refine_ls_R_factor_gt 0.0767
_refine_ls_shift/su_max 0.000
_refine_ls_shift/su_mean 0.000
_refine_ls_structure_factor_coef Fsqd
_refine_ls_weighting_details 'calc w=1/[\s^2^(Fo^2^)+(0.1391P)^2^+1.4198P] where P=(Fo^2^+2Fc^2^)/3'
_refine_ls_weighting_scheme calc
_refine_ls_wR_factor_gt 0.2166
_refine_ls_wR_factor_ref 0.2504
_reflns_number_gt 3564
_reflns_number_total 5610
_reflns_threshold_expression I>2sigma(I)
_cod_data_source_file zj2071.cif
_cod_data_source_block I
_cod_original_cell_volume 3136.8(12)
_cod_original_sg_symbol_H-M 'P 21/c'
_cod_database_code 2234872
_cod_database_fobs_code 2234872

loop_
_symmetry_equiv_pos_as_xyz
'x, y, z'
'-x, y+1/2, -z+1/2'
'-x, -y, -z'
'x, -y-1/2, z-1/2'

loop_
_atom_site_type_symbol
_atom_site_label
_atom_site_fract_x
_atom_site_fract_y
_atom_site_fract_z
_atom_site_U_iso_or_equiv
_atom_site_adp_type
_atom_site_calc_flag
_atom_site_refinement_flags
_atom_site_occupancy
_atom_site_symmetry_multiplicity
N N3 0.3532(3) 0.0575(4) 0.04285(10) 0.0731(9) Uani d . 1 1
H H3 0.2884 -0.0001 0.0492 0.088 Uiso calc R 1 1
C C21 0.3228(4) 0.1405(5) 0.01026(12) 0.0769(12) Uani d . 1 1
H H21A 0.3916 0.1190 -0.0076 0.092 Uiso calc R 1 1
H H21B 0.3326 0.2395 0.0168 0.092 Uiso calc R 1 1
C C22 0.1706(5) 0.1118(6) -0.00738(14) 0.1012(17) Uani d . 1 1
H H22A 0.1629 0.0151 -0.0152 0.152 Uiso calc R 1 1
H H22B 0.1495 0.1720 -0.0288 0.152 Uiso calc R 1 1
H H22C 0.1030 0.1300 0.0107 0.152 Uiso calc R 1 1
N N2 1.2815(3) 0.4693(3) 0.07386(9) 0.0700(9) Uani d DU 1 1
H H2 1.3620 0.4874 0.0870 0.084 Uiso calc R 1 1
C C28 1.2508(6) 0.5386(6) 0.03806(16) 0.0947(15) Uani d DU 1 1
H H28A 1.3418 0.5698 0.0297 0.114 Uiso calc R 1 1
H H28B 1.2103 0.4692 0.0201 0.114 Uiso calc R 1 1
C C29 1.1596(11) 0.6506(11) 0.0368(3) 0.181(3) Uani d DU 1 1
H H29A 1.0626 0.6183 0.0386 0.272 Uiso calc R 1 1
H H29B 1.1637 0.6999 0.0134 0.272 Uiso calc R 1 1
H H29C 1.1881 0.7130 0.0573 0.272 Uiso calc R 1 1
S S1 0.50637(16) 0.71838(15) 0.19815(4) 0.1033(5) Uani d . 1 1
O O1 0.8277(3) 0.2390(3) 0.06317(7) 0.0677(8) Uani d . 1 1
C C16 0.7508(3) 0.0775(3) 0.10973(9) 0.0468(8) Uani d . 1 1
C C33 0.9946(3) 0.1860(3) 0.11752(8) 0.0448(7) Uani d . 1 1
C C14 0.9616(3) -0.0529(3) 0.14470(9) 0.0437(7) Uani d . 1 1
C C25 0.9593(3) 0.2555(3) 0.08435(9) 0.0493(8) Uani d . 1 1
C C30 1.2295(3) 0.3048(4) 0.12193(9) 0.0508(8) Uani d . 1 1
N N4 0.8638(3) 0.1385(3) 0.17287(7) 0.0463(6) Uani d . 1 1
C C20 0.4841(4) 0.0657(4) 0.06497(10) 0.0577(9) Uani d . 1 1
C C27 1.1875(3) 0.3756(3) 0.08784(9) 0.0516(8) Uani d . 1 1
C C17 0.6351(4) -0.0026(4) 0.11972(10) 0.0573(9) Uani d . 1 1
H H17 0.6481 -0.0545 0.1419 0.069 Uiso calc R 1 1
C C9 0.9808(3) -0.0692(3) 0.18313(9) 0.0477(8) Uani d . 1 1
O O2 0.9118(3) 0.0733(3) 0.23449(7) 0.0712(7) Uani d . 1 1
C C23 0.5967(4) 0.1470(4) 0.05452(10) 0.0589(9) Uani d . 1 1
H H23 0.5848 0.1982 0.0322 0.071 Uiso calc R 1 1
C C8 0.9173(3) 0.0521(4) 0.20091(9) 0.0511(8) Uani d . 1 1
C C24 0.7267(3) 0.1532(4) 0.07680(9) 0.0515(8) Uani d . 1 1
C C26 1.0530(4) 0.3494(4) 0.06969(10) 0.0579(9) Uani d . 1 1
H H26 1.0243 0.3954 0.0472 0.070 Uiso calc R 1 1
C C15 0.8912(3) 0.0887(3) 0.13460(8) 0.0436(7) Uani d . 1 1
C C32 1.1319(3) 0.2136(3) 0.13547(9) 0.0502(8) Uani d . 1 1
H H32 1.1592 0.1675 0.1580 0.060 Uiso calc R 1 1
C C12 1.0738(4) -0.2726(4) 0.13768(12) 0.0616(10) Uani d . 1 1
H H12 1.1052 -0.3431 0.1224 0.074 Uiso calc R 1 1
C C13 1.0076(3) -0.1542(4) 0.12131(10) 0.0540(8) Uani d . 1 1
H H13 0.9947 -0.1437 0.0953 0.065 Uiso calc R 1 1
C C7 0.7759(4) 0.2598(4) 0.17917(11) 0.0559(9) Uani d . 1 1
H H7A 0.7385 0.2495 0.2034 0.067 Uiso calc R 1 1
H H7B 0.6938 0.2609 0.1602 0.067 Uiso calc R 1 1
N N1 0.7468(3) 0.5095(3) 0.18310(9) 0.0635(8) Uani d . 1 1
C C11 1.0941(4) -0.2885(4) 0.17591(13) 0.0669(10) Uani d . 1 1
H H11 1.1398 -0.3689 0.1862 0.080 Uiso calc R 1 1
C C5 0.7711(4) 0.5849(4) 0.21151(12) 0.0659(10) Uani d . 1 1
H H5 0.8553 0.5697 0.2273 0.079 Uiso calc R 1 1
C C10 1.0479(4) -0.1873(4) 0.19906(11) 0.0621(10) Uani d . 1 1
H H10 1.0615 -0.1978 0.2250 0.074 Uiso calc R 1 1
C C3 0.7036(6) 0.7954(6) 0.25073(17) 0.1065(18) Uani d . 1 1
H H3A 0.7857 0.7988 0.2679 0.128 Uiso calc R 1 1
C C4 0.6718(5) 0.6968(4) 0.22100(12) 0.0725(11) Uani d . 1 1
C C6 0.8522(4) 0.3990(4) 0.17837(12) 0.0641(10) Uani d . 1 1
H H6A 0.9303 0.4035 0.1985 0.077 Uiso calc R 1 1
H H6B 0.8930 0.4108 0.1546 0.077 Uiso calc R 1 1
C C1 0.4698(8) 0.8549(7) 0.2229(2) 0.121(2) Uani d . 1 1
H H1 0.3823 0.9031 0.2198 0.145 Uiso calc R 1 1
C C2 0.5783(10) 0.8903(7) 0.2483(2) 0.142(3) Uani d . 1 1
H H2A 0.5750 0.9697 0.2634 0.170 Uiso calc R 1 1
O O3 0.5909(4) 0.5509(5) 0.10809(10) 0.1090(12) Uani d . 1 1
H H3B 0.6220 0.5510 0.1304 0.164 Uiso calc R 1 1
C C34 0.6938(7) 0.6016(7) 0.08725(18) 0.126(2) Uani d . 1 1
H H34A 0.6659 0.6935 0.0779 0.188 Uiso calc R 1 1
H H34B 0.7038 0.5394 0.0665 0.188 Uiso calc R 1 1
H H34C 0.7844 0.6078 0.1026 0.188 Uiso calc R 1 1
C C18 0.5032(4) -0.0097(4) 0.09893(11) 0.0629(10) Uani d . 1 1
C C19 0.3811(5) -0.0949(6) 0.11157(15) 0.0973(16) Uani d . 1 1
H H19A 0.4152 -0.1482 0.1335 0.146 Uiso calc R 1 1
H H19B 0.3453 -0.1581 0.0918 0.146 Uiso calc R 1 1
H H19C 0.3048 -0.0331 0.1175 0.146 Uiso calc R 1 1
C C31 1.3756(4) 0.3270(5) 0.14240(12) 0.0770(12) Uani d . 1 1
H H31A 1.3874 0.2660 0.1639 0.116 Uiso calc R 1 1
H H31B 1.3851 0.4233 0.1505 0.116 Uiso calc R 1 1
H H31C 1.4485 0.3060 0.1260 0.116 Uiso calc R 1 1

loop_
_atom_site_aniso_label
_atom_site_aniso_U_11
_atom_site_aniso_U_22
_atom_site_aniso_U_33
_atom_site_aniso_U_12
_atom_site_aniso_U_13
_atom_site_aniso_U_23
N3 0.0471(17) 0.087(2) 0.080(2) -0.0115(16) -0.0174(15) -0.0034(19)
C21 0.057(2) 0.093(3) 0.075(3) 0.004(2) -0.020(2) -0.011(2)
C22 0.058(3) 0.143(5) 0.095(3) 0.007(3) -0.027(2) -0.024(3)
N2 0.0590(18) 0.079(2) 0.071(2) -0.0209(16) 0.0008(15) 0.0240(17)
C28 0.081(3) 0.088(3) 0.114(4) -0.021(3) 0.004(3) 0.040(3)
C29 0.193(9) 0.179(8) 0.170(8) -0.020(7) 0.005(7) 0.007(7)
S1 0.1007(10) 0.0925(9) 0.1156(11) 0.0222(7) 0.0048(8) 0.0020(8)
O1 0.0522(14) 0.0884(18) 0.0585(14) -0.0218(13) -0.0145(11) 0.0252(13)
C16 0.0396(16) 0.0493(18) 0.0501(18) -0.0038(14) -0.0019(13) 0.0029(15)
C33 0.0427(17) 0.0447(17) 0.0462(17) -0.0008(13) 0.0002(13) 0.0029(14)
C14 0.0352(15) 0.0459(17) 0.0492(18) -0.0076(13) 0.0003(13) 0.0038(14)
C25 0.0438(17) 0.0559(19) 0.0467(18) -0.0054(14) -0.0028(14) 0.0044(15)
C30 0.0428(17) 0.0556(19) 0.0527(19) -0.0068(15) -0.0022(14) 0.0047(15)
N4 0.0449(14) 0.0462(15) 0.0472(14) -0.0008(12) 0.0013(11) 0.0020(12)
C20 0.0448(18) 0.063(2) 0.062(2) -0.0004(16) -0.0102(15) -0.0086(18)
C27 0.0465(18) 0.0512(19) 0.058(2) -0.0066(15) 0.0075(15) 0.0026(16)
C17 0.0484(19) 0.061(2) 0.061(2) -0.0095(16) -0.0030(16) 0.0100(17)
C9 0.0455(17) 0.0466(18) 0.0491(18) -0.0084(14) -0.0049(14) 0.0044(15)
O2 0.0900(19) 0.0758(17) 0.0470(14) -0.0010(15) 0.0027(13) -0.0039(13)
C23 0.0492(19) 0.070(2) 0.055(2) -0.0055(17) -0.0098(16) 0.0029(17)
C8 0.0501(18) 0.0543(19) 0.0473(19) -0.0087(15) -0.0027(14) 0.0006(16)
C24 0.0426(17) 0.061(2) 0.0496(18) -0.0058(15) -0.0009(14) -0.0006(16)
C26 0.058(2) 0.063(2) 0.0512(19) -0.0083(17) -0.0012(16) 0.0146(17)
C15 0.0397(16) 0.0460(17) 0.0442(16) -0.0030(13) -0.0010(13) 0.0025(14)
C32 0.0427(17) 0.056(2) 0.0505(18) -0.0038(15) -0.0026(14) 0.0101(15)
C12 0.050(2) 0.050(2) 0.085(3) 0.0005(16) 0.0104(19) -0.0049(19)
C13 0.0457(18) 0.056(2) 0.060(2) -0.0050(15) 0.0064(15) -0.0048(17)
C7 0.0488(19) 0.053(2) 0.065(2) 0.0001(15) 0.0029(16) -0.0059(16)
N1 0.0647(19) 0.0474(16) 0.077(2) 0.0011(14) -0.0005(16) -0.0065(16)
C11 0.057(2) 0.050(2) 0.093(3) 0.0025(17) 0.004(2) 0.014(2)
C5 0.060(2) 0.063(2) 0.075(3) -0.0038(18) 0.0062(19) 0.005(2)
C10 0.061(2) 0.058(2) 0.065(2) -0.0041(18) -0.0041(18) 0.0150(19)
C3 0.093(3) 0.103(4) 0.125(4) -0.001(3) 0.018(3) -0.066(3)
C4 0.080(3) 0.063(2) 0.077(3) -0.003(2) 0.021(2) -0.004(2)
C6 0.057(2) 0.053(2) 0.082(3) -0.0007(17) 0.0056(18) -0.0047(19)
C1 0.120(5) 0.108(5) 0.140(5) 0.032(4) 0.040(4) -0.004(4)
C2 0.159(7) 0.115(5) 0.159(6) 0.019(5) 0.053(5) -0.055(5)
O3 0.078(2) 0.149(3) 0.097(2) -0.047(2) -0.0066(18) 0.023(2)
C34 0.099(4) 0.158(6) 0.121(5) -0.034(4) 0.015(3) 0.023(4)
C18 0.0433(19) 0.067(2) 0.077(3) -0.0107(17) -0.0006(17) 0.003(2)
C19 0.059(3) 0.127(4) 0.103(3) -0.034(3) -0.007(2) 0.022(3)
C31 0.054(2) 0.097(3) 0.077(3) -0.025(2) -0.0080(19) 0.022(2)

loop_
_atom_type_symbol
_atom_type_description
_atom_type_scat_dispersion_real
_atom_type_scat_dispersion_imag
_atom_type_scat_source
C C 0.0033 0.0016 'International Tables Vol C Tables 4.2.6.8 and 6.1.1.4'
H H 0.0000 0.0000 'International Tables Vol C Tables 4.2.6.8 and 6.1.1.4'
N N 0.0061 0.0033 'International Tables Vol C Tables 4.2.6.8 and 6.1.1.4'
O O 0.0106 0.0060 'International Tables Vol C Tables 4.2.6.8 and 6.1.1.4'
S S 0.1246 0.1234 'International Tables Vol C Tables 4.2.6.8 and 6.1.1.4'

loop_
_geom_angle_atom_site_label_1
_geom_angle_atom_site_label_2
_geom_angle_atom_site_label_3
_geom_angle
C20 N3 C21 122.1(3)
C20 N3 H3 118.9
C21 N3 H3 118.9
N3 C21 C22 110.2(4)
N3 C21 H21A 109.6
C22 C21 H21A 109.6
N3 C21 H21B 109.6
C22 C21 H21B 109.6
H21A C21 H21B 108.1
C21 C22 H22A 109.5
C21 C22 H22B 109.5
H22A C22 H22B 109.5
C21 C22 H22C 109.5
H22A C22 H22C 109.5
H22B C22 H22C 109.5
C27 N2 C28 122.7(3)
C27 N2 H2 118.6
C28 N2 H2 118.6
C29 C28 N2 117.1(6)
C29 C28 H28A 108.0
N2 C28 H28A 108.0
C29 C28 H28B 108.0
N2 C28 H28B 108.0
H28A C28 H28B 107.3
C28 C29 H29A 109.5
C28 C29 H29B 109.5
H29A C29 H29B 109.5
C28 C29 H29C 109.5
H29A C29 H29C 109.5
H29B C29 H29C 109.5
C1 S1 C4 93.6(3)
C24 O1 C25 118.2(2)
C24 C16 C17 116.1(3)
C24 C16 C15 121.6(3)
C17 C16 C15 122.1(3)
C25 C33 C32 116.0(3)
C25 C33 C15 122.7(3)
C32 C33 C15 121.3(3)
C13 C14 C9 120.9(3)
C13 C14 C15 128.9(3)
C9 C14 C15 110.3(3)
C33 C25 O1 122.9(3)
C33 C25 C26 122.2(3)
O1 C25 C26 114.9(3)
C32 C30 C27 117.9(3)
C32 C30 C31 121.0(3)
C27 C30 C31 121.1(3)
C8 N4 C7 122.8(3)
C8 N4 C15 113.9(3)
C7 N4 C15 123.1(3)
C23 C20 N3 121.5(3)
C23 C20 C18 119.0(3)
N3 C20 C18 119.5(3)
C26 C27 N2 121.8(3)
C26 C27 C30 118.8(3)
N2 C27 C30 119.4(3)
C18 C17 C16 124.0(3)
C18 C17 H17 118.0
C16 C17 H17 118.0
C14 C9 C10 120.8(3)
C14 C9 C8 109.1(3)
C10 C9 C8 130.1(3)
C20 C23 C24 120.7(3)
C20 C23 H23 119.7
C24 C23 H23 119.7
O2 C8 N4 125.5(3)
O2 C8 C9 127.7(3)
N4 C8 C9 106.8(3)
O1 C24 C16 123.8(3)
O1 C24 C23 114.3(3)
C16 C24 C23 122.0(3)
C27 C26 C25 121.0(3)
C27 C26 H26 119.5
C25 C26 H26 119.5
N4 C15 C33 110.5(2)
N4 C15 C16 110.3(2)
C33 C15 C16 110.7(2)
N4 C15 C14 99.8(2)
C33 C15 C14 111.2(2)
C16 C15 C14 113.8(2)
C30 C32 C33 124.1(3)
C30 C32 H32 117.9
C33 C32 H32 117.9
C11 C12 C13 121.6(4)
C11 C12 H12 119.2
C13 C12 H12 119.2
C14 C13 C12 117.7(3)
C14 C13 H13 121.2
C12 C13 H13 121.2
N4 C7 C6 115.1(3)
N4 C7 H7A 108.5
C6 C7 H7A 108.5
N4 C7 H7B 108.5
C6 C7 H7B 108.5
H7A C7 H7B 107.5
C5 N1 C6 116.0(3)
C10 C11 C12 120.4(3)
C10 C11 H11 119.8
C12 C11 H11 119.8
N1 C5 C4 122.5(4)
N1 C5 H5 118.7
C4 C5 H5 118.7
C11 C10 C9 118.6(3)
C11 C10 H10 120.7
C9 C10 H10 120.7
C4 C3 C2 104.7(5)
C4 C3 H3A 127.6
C2 C3 H3A 127.6
C3 C4 C5 124.0(4)
C3 C4 S1 113.3(4)
C5 C4 S1 122.8(3)
N1 C6 C7 107.9(3)
N1 C6 H6A 110.1
C7 C6 H6A 110.1
N1 C6 H6B 110.1
C7 C6 H6B 110.1
H6A C6 H6B 108.4
C2 C1 S1 112.8(5)
C2 C1 H1 123.6
S1 C1 H1 123.6
C1 C2 C3 115.3(6)
C1 C2 H2A 122.3
C3 C2 H2A 122.3
C34 O3 H3B 109.5
O3 C34 H34A 109.5
O3 C34 H34B 109.5
H34A C34 H34B 109.5
O3 C34 H34C 109.5
H34A C34 H34C 109.5
H34B C34 H34C 109.5
C17 C18 C20 118.2(3)
C17 C18 C19 121.7(4)
C20 C18 C19 120.1(3)
C18 C19 H19A 109.5
C18 C19 H19B 109.5
H19A C19 H19B 109.5
C18 C19 H19C 109.5
H19A C19 H19C 109.5
H19B C19 H19C 109.5
C30 C31 H31A 109.5
C30 C31 H31B 109.5
H31A C31 H31B 109.5
C30 C31 H31C 109.5
H31A C31 H31C 109.5
H31B C31 H31C 109.5

loop_
_geom_bond_atom_site_label_1
_geom_bond_atom_site_label_2
_geom_bond_distance
N3 C20 1.385(4)
N3 C21 1.412(5)
N3 H3 0.8600
C21 C22 1.515(5)
C21 H21A 0.9700
C21 H21B 0.9700
C22 H22A 0.9600
C22 H22B 0.9600
C22 H22C 0.9600
N2 C27 1.375(4)
N2 C28 1.442(5)
N2 H2 0.8600
C28 C29 1.357(10)
C28 H28A 0.9700
C28 H28B 0.9700
C29 H29A 0.9600
C29 H29B 0.9600
C29 H29C 0.9600
S1 C1 1.625(7)
S1 C4 1.680(5)
O1 C24 1.368(4)
O1 C25 1.381(4)
C16 C24 1.379(4)
C16 C17 1.392(4)
C16 C15 1.507(4)
C33 C25 1.368(4)
C33 C32 1.394(4)
C33 C15 1.505(4)
C14 C13 1.370(5)
C14 C9 1.377(4)
C14 C15 1.522(4)
C25 C26 1.384(5)
C30 C32 1.376(4)
C30 C27 1.413(5)
C30 C31 1.492(5)
N4 C8 1.351(4)
N4 C7 1.442(4)
N4 C15 1.493(4)
C20 C23 1.381(5)
C20 C18 1.405(5)
C27 C26 1.372(5)
C17 C18 1.370(5)
C17 H17 0.9300
C9 C10 1.379(5)
C9 C8 1.466(5)
O2 C8 1.223(4)
C23 C24 1.381(4)
C23 H23 0.9300
C26 H26 0.9300
C32 H32 0.9300
C12 C11 1.370(6)
C12 C13 1.383(5)
C12 H12 0.9300
C13 H13 0.9300
C7 C6 1.502(5)
C7 H7A 0.9700
C7 H7B 0.9700
N1 C5 1.245(5)
N1 C6 1.456(5)
C11 C10 1.365(5)
C11 H11 0.9300
C5 C4 1.468(6)
C5 H5 0.9300
C10 H10 0.9300
C3 C4 1.425(6)
C3 C2 1.468(9)
C3 H3A 0.9300
C6 H6A 0.9700
C6 H6B 0.9700
C1 C2 1.330(9)
C1 H1 0.9300
C2 H2A 0.9300
O3 C34 1.357(6)
O3 H3B 0.8200
C34 H34A 0.9600
C34 H34B 0.9600
C34 H34C 0.9600
C18 C19 1.498(5)
C19 H19A 0.9600
C19 H19B 0.9600
C19 H19C 0.9600
C31 H31A 0.9600
C31 H31B 0.9600
C31 H31C 0.9600

loop_
_geom_hbond_atom_site_label_D
_geom_hbond_atom_site_label_H
_geom_hbond_atom_site_label_A
_geom_hbond_site_symmetry_A
_geom_hbond_distance_DH
_geom_hbond_distance_HA
_geom_hbond_distance_DA
_geom_hbond_angle_DHA
N2 H2 O3 1_655 0.860 2.270 3.108 166
C5 H5 O2 2_755 0.930 2.440 3.360 170

loop_
_geom_torsion_atom_site_label_1
_geom_torsion_atom_site_label_2
_geom_torsion_atom_site_label_3
_geom_torsion_atom_site_label_4
_geom_torsion
C20 N3 C21 C22 -178.4(4)
C27 N2 C28 C29 79.0(7)
C32 C33 C25 O1 179.7(3)
C15 C33 C25 O1 -2.1(5)
C32 C33 C25 C26 -1.0(5)
C15 C33 C25 C26 177.2(3)
C24 O1 C25 C33 2.5(5)
C24 O1 C25 C26 -176.8(3)
C21 N3 C20 C23 -5.7(6)
C21 N3 C20 C18 174.1(4)
C28 N2 C27 C26 -4.7(6)
C28 N2 C27 C30 175.7(4)
C32 C30 C27 C26 -0.7(5)
C31 C30 C27 C26 178.6(4)
C32 C30 C27 N2 178.9(3)
C31 C30 C27 N2 -1.8(5)
C24 C16 C17 C18 0.3(5)
C15 C16 C17 C18 176.4(3)
C13 C14 C9 C10 0.6(5)
C15 C14 C9 C10 -177.5(3)
C13 C14 C9 C8 -178.1(3)
C15 C14 C9 C8 3.8(3)
N3 C20 C23 C24 -179.6(3)
C18 C20 C23 C24 0.7(6)
C7 N4 C8 O2 -8.3(5)
C15 N4 C8 O2 177.7(3)
C7 N4 C8 C9 171.4(3)
C15 N4 C8 C9 -2.6(3)
C14 C9 C8 O2 178.9(3)
C10 C9 C8 O2 0.3(6)
C14 C9 C8 N4 -0.8(3)
C10 C9 C8 N4 -179.4(3)
C25 O1 C24 C16 -2.9(5)
C25 O1 C24 C23 177.7(3)
C17 C16 C24 O1 178.9(3)
C15 C16 C24 O1 2.8(5)
C17 C16 C24 C23 -1.7(5)
C15 C16 C24 C23 -177.8(3)
C20 C23 C24 O1 -179.3(3)
C20 C23 C24 C16 1.2(6)
N2 C27 C26 C25 -179.5(3)
C30 C27 C26 C25 0.1(5)
C33 C25 C26 C27 0.8(6)
O1 C25 C26 C27 -179.9(3)
C8 N4 C15 C33 -112.6(3)
C7 N4 C15 C33 73.4(3)
C8 N4 C15 C16 124.6(3)
C7 N4 C15 C16 -49.4(4)
C8 N4 C15 C14 4.6(3)
C7 N4 C15 C14 -169.5(3)
C25 C33 C15 N4 -120.9(3)
C32 C33 C15 N4 57.2(4)
C25 C33 C15 C16 1.7(4)
C32 C33 C15 C16 179.8(3)
C25 C33 C15 C14 129.2(3)
C32 C33 C15 C14 -52.7(4)
C24 C16 C15 N4 120.7(3)
C17 C16 C15 N4 -55.2(4)
C24 C16 C15 C33 -2.0(4)
C17 C16 C15 C33 -177.9(3)
C24 C16 C15 C14 -128.1(3)
C17 C16 C15 C14 56.0(4)
C13 C14 C15 N4 177.2(3)
C9 C14 C15 N4 -4.9(3)
C13 C14 C15 C33 -66.1(4)
C9 C14 C15 C33 111.7(3)
C13 C14 C15 C16 59.7(4)
C9 C14 C15 C16 -122.4(3)
C27 C30 C32 C33 0.4(5)
C31 C30 C32 C33 -178.9(4)
C25 C33 C32 C30 0.4(5)
C15 C33 C32 C30 -177.9(3)
C9 C14 C13 C12 -0.1(4)
C15 C14 C13 C12 177.6(3)
C11 C12 C13 C14 -0.5(5)
C8 N4 C7 C6 103.6(4)
C15 N4 C7 C6 -82.9(4)
C13 C12 C11 C10 0.6(5)
C6 N1 C5 C4 -177.4(3)
C12 C11 C10 C9 -0.1(5)
C14 C9 C10 C11 -0.5(5)
C8 C9 C10 C11 177.9(3)
C2 C3 C4 C5 177.0(5)
C2 C3 C4 S1 -4.4(6)
N1 C5 C4 C3 -172.5(5)
N1 C5 C4 S1 9.0(6)
C1 S1 C4 C3 2.2(4)
C1 S1 C4 C5 -179.1(4)
C5 N1 C6 C7 118.2(4)
N4 C7 C6 N1 176.9(3)
C4 S1 C1 C2 1.0(6)
S1 C1 C2 C3 -4.0(9)
C4 C3 C2 C1 5.3(8)
C16 C17 C18 C20 1.5(6)
C16 C17 C18 C19 -178.4(4)
C23 C20 C18 C17 -2.0(5)
N3 C20 C18 C17 178.2(3)
C23 C20 C18 C19 178.0(4)
N3 C20 C18 C19 -1.8(6)

loop_
_cod_related_entry_id
_cod_related_entry_database
_cod_related_entry_code
1 ChemSpider 30657725
